data_2221074
loop_
_publ_author_name
'Li, Zhu-Lai'
'Wang, Jian'
'Xu, Xiu-Zhi'
'Ye, Xiao'

_publ_section_title Poly[dichloridobis[\m-1-(4-pyridylmethyl)-1<i>H</i>-1,2,4-triazole]copper(II)]
_journal_coeditor_code HB2898
_journal_issue 3
_journal_name_full 'Acta Crystallographica Section E'
_journal_page_first m340
_journal_paper_doi 10.1107/S160053680900645X
_journal_volume 65
_journal_year 2009
_chemical_formula_iupac '[Cu Cl2 (C8 H8 N4)2]'
_chemical_formula_moiety 'C16 H16 Cl2 Cu N8'
_chemical_formula_sum 'C16 H16 Cl2 Cu N8'
_chemical_formula_weight 454.81
_chemical_name_systematic Poly[dichloridobis[\m-1-(4-pyridylmethyl)-1<i>H</i>-1,2,4-triazole]copper(II)]
_space_group_IT_number 14
_symmetry_cell_setting monoclinic
_symmetry_space_group_name_Hall '-P 2yn'
_symmetry_space_group_name_H-M 'P 1 21/n 1'
_atom_sites_solution_hydrogens geom
_atom_sites_solution_primary direct
_atom_sites_solution_secondary difmap
_audit_creation_method SHELXL-97
_cell_angle_alpha 90.00
_cell_angle_beta 116.469(2)
_cell_angle_gamma 90.00
_cell_formula_units_Z 2
_cell_length_a 7.5112(5)
_cell_length_b 16.0876(9)
_cell_length_c 8.3390(6)
_cell_measurement_reflns_used 2134
_cell_measurement_temperature 293(2)
_cell_measurement_theta_max 27.48
_cell_measurement_theta_min 2.73
_cell_volume 902.03(10)
_computing_cell_refinement 'SAINT (Siemens, 1996)'
_computing_data_collection 'SMART (Siemens, 1996)'
_computing_data_reduction 'SAINT (Siemens, 1996)'
_computing_molecular_graphics 'SHELXTL (Sheldrick, 2008)'
_computing_publication_material 'SHELXL97 (Sheldrick, 2008)'
_computing_structure_refinement 'SHELXL97 (Sheldrick, 2008)'
_computing_structure_solution 'SHELXS97 (Sheldrick, 2008)'
_diffrn_ambient_temperature 293(2)
_diffrn_measured_fraction_theta_full 0.999
_diffrn_measured_fraction_theta_max 0.999
_diffrn_measurement_device_type 'Siemens SMART'
_diffrn_measurement_method \w
_diffrn_radiation_monochromator graphite
_diffrn_radiation_source 'fine-focus sealed tube'
_diffrn_radiation_type MoK\a
_diffrn_radiation_wavelength 0.71073
_diffrn_reflns_av_R_equivalents 0.0165
_diffrn_reflns_av_sigmaI/netI 0.0169
_diffrn_reflns_limit_h_max 6
_diffrn_reflns_limit_h_min -9
_diffrn_reflns_limit_k_max 16
_diffrn_reflns_limit_k_min -20
_diffrn_reflns_limit_l_max 10
_diffrn_reflns_limit_l_min -10
_diffrn_reflns_number 6345
_diffrn_reflns_theta_full 27.47
_diffrn_reflns_theta_max 27.47
_diffrn_reflns_theta_min 3.01
_diffrn_standards_decay_% 0
_diffrn_standards_interval_count 0
_diffrn_standards_interval_time 0
_diffrn_standards_number 0
_exptl_absorpt_coefficient_mu 1.527
_exptl_absorpt_correction_T_max 1.00
_exptl_absorpt_correction_T_min 0.88
_exptl_absorpt_correction_type multi-scan
_exptl_absorpt_process_details '(SADABS; Siemens, 1996)'
_exptl_crystal_colour Blue
_exptl_crystal_density_diffrn 1.674
_exptl_crystal_density_method 'not measured'
_exptl_crystal_description Prism
_exptl_crystal_F_000 462
_exptl_crystal_size_max 0.30
_exptl_crystal_size_mid 0.20
_exptl_crystal_size_min 0.15
_refine_diff_density_max 0.805
_refine_diff_density_min -0.563
_refine_ls_extinction_method none
_refine_ls_goodness_of_fit_ref 1.006
_refine_ls_hydrogen_treatment constr
_refine_ls_matrix_type full
_refine_ls_number_parameters 124
_refine_ls_number_reflns 2067
_refine_ls_number_restraints 0
_refine_ls_restrained_S_all 1.006
_refine_ls_R_factor_all 0.0416
_refine_ls_R_factor_gt 0.0362
_refine_ls_shift/su_max 0.000
_refine_ls_shift/su_mean 0.000
_refine_ls_structure_factor_coef Fsqd
_refine_ls_weighting_details 'calc w=1/[\s^2^(Fo^2^)+(0.0347P)^2^+1.5333P] where P=(Fo^2^+2Fc^2^)/3'
_refine_ls_weighting_scheme calc
_refine_ls_wR_factor_gt 0.0837
_refine_ls_wR_factor_ref 0.0872
_reflns_number_gt 1864
_reflns_number_total 2067
_reflns_threshold_expression I>2\s(I)
_cod_data_source_file hb2898.cif
_cod_data_source_block I
_cod_depositor_comments
;
The following automatic conversions were performed:
'_symmetry_cell_setting' value 'Monoclinic' changed to 'monoclinic'
according to '/home/saulius/struct/CIF-dictionaries/cif_core.dic'
dictionary named 'cif_core.dic' version 2.4.1 from
2010-06-29.

'_exptl_absorpt_correction_type' value 'Multi-scan' changed
to 'multi-scan' according to
'/home/saulius/struct/CIF-dictionaries/cif_core.dic' dictionary named
'cif_core.dic' version 2.4.1 from 2010-06-29.

Automatic conversion script
Id: cif_fix_enum 1527 2010-12-29 10:47:43Z saulius 

The following automatic conversions were performed:

'_symmetry_cell_setting' value 'Monoclinic' changed to 'monoclinic'
according to /home/saulius/struct/CIF-dictionaries/cif_core.dic
dictionary named 'cif_core.dic' version 2.4.1 from
2010-06-29.

'_exptl_absorpt_correction_type' value 'Multi-scan'
changed to 'multi-scan' according to
/home/saulius/struct/CIF-dictionaries/cif_core.dic dictionary named
'cif_core.dic' version 2.4.1 from 2010-06-29.

Automatic conversion script
Id: cif_fix_values 1715 2011-07-08 13:25:40Z adriana 
;
_cod_original_sg_symbol_H-M 'P 21/n'
_cod_database_code 2221074
_cod_database_fobs_code 2221074

loop_
_symmetry_equiv_pos_as_xyz
'x, y, z'
'-x+1/2, y+1/2, -z+1/2'
'-x, -y, -z'
'x-1/2, -y-1/2, z-1/2'

loop_
_atom_site_type_symbol
_atom_site_label
_atom_site_fract_x
_atom_site_fract_y
_atom_site_fract_z
_atom_site_U_iso_or_equiv
_atom_site_adp_type
_atom_site_calc_flag
_atom_site_refinement_flags
_atom_site_occupancy
_atom_site_disorder_assembly
_atom_site_disorder_group
Cu Cu1 0.5000 0.0000 0.5000 0.02592(13) Uani d S 1 . .
Cl Cl1 0.10912(10) 0.03685(4) 0.30125(10) 0.03818(18) Uani d . 1 . .
C C1 0.6294(4) 0.07131(16) 0.8758(4) 0.0365(6) Uani d . 1 . .
H H1A 0.7634 0.0666 0.9032 0.044 Uiso calc R 1 . .
C C2 0.3175(4) 0.06044(15) 0.7390(4) 0.0307(5) Uani d . 1 . .
H H2A 0.1881 0.0482 0.6555 0.037 Uiso calc R 1 . .
C C3 0.2381(5) 0.12190(16) 0.9732(4) 0.0355(6) Uani d . 1 . .
H H3A 0.3014 0.1057 1.0984 0.043 Uiso calc R 1 . .
H H3B 0.1159 0.0902 0.9147 0.043 Uiso calc R 1 . .
C C4 0.1852(4) 0.21295(15) 0.9625(3) 0.0291(5) Uani d . 1 . .
C C5 0.2897(4) 0.27713(16) 0.9343(4) 0.0358(6) Uani d . 1 . .
H H5A 0.3987 0.2659 0.9130 0.043 Uiso calc R 1 . .
C C6 0.2312(4) 0.35851(16) 0.9379(4) 0.0337(6) Uani d . 1 . .
H H6A 0.3050 0.4011 0.9211 0.040 Uiso calc R 1 . .
C C7 -0.0305(4) 0.31581(17) 0.9856(4) 0.0403(7) Uani d . 1 . .
H H7A -0.1439 0.3284 0.9991 0.048 Uiso calc R 1 . .
C C8 0.0212(4) 0.23381(17) 0.9888(5) 0.0419(7) Uani d . 1 . .
H H8A -0.0534 0.1925 1.0084 0.050 Uiso calc R 1 . .
N N1 0.3680(4) 0.09900(13) 0.8939(3) 0.0322(5) Uani d . 1 . .
N N2 0.5650(4) 0.10725(15) 0.9833(3) 0.0378(5) Uani d . 1 . .
N N3 0.4802(3) 0.04199(13) 0.7215(3) 0.0300(5) Uani d . 1 . .
N N4 0.0740(3) 0.37867(12) 0.9642(3) 0.0279(4) Uani d . 1 . .

loop_
_atom_site_aniso_label
_atom_site_aniso_U_11
_atom_site_aniso_U_22
_atom_site_aniso_U_33
_atom_site_aniso_U_12
_atom_site_aniso_U_13
_atom_site_aniso_U_23
Cu1 0.0367(2) 0.0165(2) 0.0367(2) -0.00556(16) 0.0272(2) -0.00450(16)
Cl1 0.0402(4) 0.0381(4) 0.0442(4) -0.0050(3) 0.0260(3) -0.0017(3)
C1 0.0337(14) 0.0291(13) 0.0474(16) 0.0011(11) 0.0189(12) -0.0053(11)
C2 0.0349(13) 0.0266(12) 0.0366(13) -0.0025(10) 0.0214(11) -0.0046(10)
C3 0.0505(16) 0.0232(12) 0.0460(16) 0.0040(11) 0.0334(14) -0.0026(11)
C4 0.0387(14) 0.0217(11) 0.0313(13) 0.0030(10) 0.0196(11) -0.0027(9)
C5 0.0411(15) 0.0286(12) 0.0522(17) 0.0053(11) 0.0337(14) 0.0005(11)
C6 0.0393(14) 0.0264(12) 0.0478(16) 0.0000(11) 0.0305(13) 0.0015(11)
C7 0.0376(15) 0.0259(13) 0.071(2) 0.0007(11) 0.0364(15) -0.0021(13)
C8 0.0444(16) 0.0223(12) 0.073(2) -0.0047(11) 0.0383(16) -0.0034(12)
N1 0.0439(13) 0.0221(10) 0.0374(12) 0.0032(9) 0.0243(11) -0.0023(8)
N2 0.0409(13) 0.0329(12) 0.0409(13) -0.0017(10) 0.0195(11) -0.0107(10)
N3 0.0321(11) 0.0252(10) 0.0396(12) -0.0018(8) 0.0223(10) -0.0039(9)
N4 0.0330(11) 0.0195(9) 0.0375(11) 0.0024(8) 0.0212(10) 0.0018(8)

loop_
_atom_type_symbol
_atom_type_description
_atom_type_scat_dispersion_real
_atom_type_scat_dispersion_imag
_atom_type_scat_source
C C 0.0033 0.0016 'International Tables Vol C Tables 4.2.6.8 and 6.1.1.4'
H H 0.0000 0.0000 'International Tables Vol C Tables 4.2.6.8 and 6.1.1.4'
N N 0.0061 0.0033 'International Tables Vol C Tables 4.2.6.8 and 6.1.1.4'
Cl Cl 0.1484 0.1585 'International Tables Vol C Tables 4.2.6.8 and 6.1.1.4'
Cu Cu 0.3201 1.2651 'International Tables Vol C Tables 4.2.6.8 and 6.1.1.4'

loop_
_geom_angle_atom_site_label_1
_geom_angle_atom_site_label_2
_geom_angle_atom_site_label_3
_geom_angle_site_symmetry_1
_geom_angle_site_symmetry_3
_geom_angle
_geom_angle_publ_flag
N3 Cu1 N3 . 3_656 180.0 ?
N3 Cu1 N4 . 2_546 92.80(8) ?
N3 Cu1 N4 3_656 2_546 87.20(8) ?
N3 Cu1 N4 . 4_665 87.20(8) ?
N3 Cu1 N4 3_656 4_665 92.80(8) ?
N4 Cu1 N4 2_546 4_665 180.0 ?
N3 Cu1 Cl1 . . 89.14(6) ?
N3 Cu1 Cl1 3_656 . 90.86(6) ?
N4 Cu1 Cl1 2_546 . 90.41(6) ?
N4 Cu1 Cl1 4_665 . 89.59(6) ?
N3 Cu1 Cl1 . 3_656 90.86(6) ?
N3 Cu1 Cl1 3_656 3_656 89.14(6) ?
N4 Cu1 Cl1 2_546 3_656 89.59(6) ?
N4 Cu1 Cl1 4_665 3_656 90.41(6) ?
Cl1 Cu1 Cl1 . 3_656 180.0 ?
N2 C1 N3 . . 113.3(2) ?
N2 C1 H1A . . 123.4 ?
N3 C1 H1A . . 123.4 ?
N1 C2 N3 . . 109.5(2) ?
N1 C2 H2A . . 125.3 ?
N3 C2 H2A . . 125.3 ?
N1 C3 C4 . . 115.6(2) ?
N1 C3 H3A . . 108.4 ?
C4 C3 H3A . . 108.4 ?
N1 C3 H3B . . 108.4 ?
C4 C3 H3B . . 108.4 ?
H3A C3 H3B . . 107.4 ?
C5 C4 C8 . . 117.3(2) ?
C5 C4 C3 . . 125.6(2) ?
C8 C4 C3 . . 117.0(2) ?
C4 C5 C6 . . 119.6(2) ?
C4 C5 H5A . . 120.2 ?
C6 C5 H5A . . 120.2 ?
N4 C6 C5 . . 123.1(2) ?
N4 C6 H6A . . 118.5 ?
C5 C6 H6A . . 118.5 ?
N4 C7 C8 . . 123.4(2) ?
N4 C7 H7A . . 118.3 ?
C8 C7 H7A . . 118.3 ?
C7 C8 C4 . . 119.6(2) ?
C7 C8 H8A . . 120.2 ?
C4 C8 H8A . . 120.2 ?
C2 N1 N2 . . 110.8(2) ?
C2 N1 C3 . . 127.2(2) ?
N2 N1 C3 . . 121.6(2) ?
C1 N2 N1 . . 103.1(2) ?
C2 N3 C1 . . 103.3(2) ?
C2 N3 Cu1 . . 128.15(19) ?
C1 N3 Cu1 . . 127.69(18) ?
C6 N4 C7 . . 116.9(2) ?
C6 N4 Cu1 . 2_556 124.24(17) ?
C7 N4 Cu1 . 2_556 118.55(17) ?

loop_
_geom_bond_atom_site_label_1
_geom_bond_atom_site_label_2
_geom_bond_site_symmetry_2
_geom_bond_distance
_geom_bond_publ_flag
Cu1 N3 . 2.034(2) y
Cu1 N3 3_656 2.034(2) ?
Cu1 N4 2_546 2.087(2) y
Cu1 N4 4_665 2.087(2) ?
Cu1 Cl1 . 2.7167(7) y
Cu1 Cl1 3_656 2.7167(7) ?
C1 N2 . 1.327(4) ?
C1 N3 . 1.359(4) ?
C1 H1A . 0.9300 ?
C2 N1 . 1.327(3) ?
C2 N3 . 1.327(3) ?
C2 H2A . 0.9300 ?
C3 N1 . 1.450(3) ?
C3 C4 . 1.510(3) ?
C3 H3A . 0.9700 ?
C3 H3B . 0.9700 ?
C4 C5 . 1.379(4) ?
C4 C8 . 1.386(4) ?
C5 C6 . 1.385(4) ?
C5 H5A . 0.9300 ?
C6 N4 . 1.334(3) ?
C6 H6A . 0.9300 ?
C7 N4 . 1.340(3) ?
C7 C8 . 1.372(4) ?
C7 H7A . 0.9300 ?
C8 H8A . 0.9300 ?
N1 N2 . 1.334(3) ?
N4 Cu1 2_556 2.0870(19) ?
